data_1565714
loop_
_publ_author_name
'Deka, Rajesh'
'Junk, Peter C.'
'Turner, David R.'
'Deacon, Glen B.'
'Singh, Harkesh B.'

_publ_section_title
;
 An insight into the redox activity of Ru and Os complexes of the
 N,N&#x2032;-bis(2-pyridyl)benzene-1,2-diamine ligand: Structural,
 electrochemical and electronic structure analysis by density functional
 theory calculations
;
_journal_name_full 'Inorganica Chimica Acta'
_journal_page_first 119193
_journal_paper_doi 10.1016/j.ica.2019.119193
_journal_volume 499
_journal_year 2020
_chemical_formula_moiety 'C36 H29 N8 Os, Cl O4, 1.5(C6 H6)'
_chemical_formula_sum 'C45 H38 Cl N8 O4 Os'
_chemical_formula_weight 980.48
_space_group_crystal_system triclinic
_space_group_IT_number 2
_space_group_name_Hall '-P 1'
_space_group_name_H-M_alt 'P -1'
_atom_sites_solution_hydrogens geom
_atom_sites_solution_primary dual
_cell_angle_alpha 67.070(2)
_cell_angle_beta 76.321(2)
_cell_angle_gamma 67.853(2)
_cell_formula_units_Z 2
_cell_length_a 11.8605(2)
_cell_length_b 13.5233(3)
_cell_length_c 14.3278(3)
_cell_measurement_reflns_used 15215
_cell_measurement_temperature 293(2)
_cell_measurement_theta_max 31.1630
_cell_measurement_theta_min 2.2090
_cell_volume 1949.49(8)
_computing_cell_refinement 'CrysAlisPro 1.171.39.46 (Rigaku OD, 2018)'
_computing_data_collection 'CrysAlisPro 1.171.39.46 (Rigaku OD, 2018)'
_computing_data_reduction 'CrysAlisPro 1.171.39.46 (Rigaku OD, 2018)'
_computing_molecular_graphics 'Olex2 (Dolomanov et al., 2009)'
_computing_publication_material 'Olex2 (Dolomanov et al., 2009)'
_computing_structure_refinement 'ShelXL (Sheldrick, 2015)'
_computing_structure_solution 'ShelXT (Sheldrick, 2015)'
_diffrn_ambient_temperature 293(2)
_diffrn_detector 'CCD plate'
_diffrn_measured_fraction_theta_full 0.998
_diffrn_measured_fraction_theta_max 0.998
_diffrn_measurement_details
;
List of Runs (angles in degrees, time in seconds):
  # Type    Start    End  Width  t~exp~   \w     \q     \k     \f   Frames
--------------------------------------------------------------------------
  1  \w   -110.00  70.00   0.50    8.00    --  -20.00   0.00 -36.00  360
  2  \w    -63.00  19.00   0.50    8.00    --  -20.00 -72.00 108.00  164
  3  \w    -69.00  19.00   0.50    8.00    --  -20.00 -72.00 -36.00  176
  4  \w    -34.50   3.00   0.50    8.00    --  -20.00 -72.00-180.00   75
  5  \w    -59.00 -44.50   0.50    8.00    --  -20.00  72.00 -36.00   29
;
_diffrn_measurement_device 'abstract diffractometer'
_diffrn_measurement_device_type 'dtrek-CrysAlisPro-abstract goniometer imported rigaku-d*trek images'
_diffrn_measurement_method '\w scans'
_diffrn_orient_matrix_type 'CrysAlisPro convention (1999,Acta A55,543-557)'
_diffrn_orient_matrix_UB_11 0.0172481000
_diffrn_orient_matrix_UB_12 0.0354330000
_diffrn_orient_matrix_UB_13 -0.0486182000
_diffrn_orient_matrix_UB_21 0.0600600000
_diffrn_orient_matrix_UB_22 -0.0392263000
_diffrn_orient_matrix_UB_23 0.0008968000
_diffrn_orient_matrix_UB_31 -0.0176285000
_diffrn_orient_matrix_UB_32 -0.0285453000
_diffrn_orient_matrix_UB_33 -0.0236024000
_diffrn_radiation_monochromator graphite
_diffrn_radiation_probe x-ray
_diffrn_radiation_type MoK\a
_diffrn_radiation_wavelength 0.71073
_diffrn_reflns_av_R_equivalents 0.0581
_diffrn_reflns_av_unetI/netI 0.0505
_diffrn_reflns_Laue_measured_fraction_full 0.998
_diffrn_reflns_Laue_measured_fraction_max 0.998
_diffrn_reflns_limit_h_max 14
_diffrn_reflns_limit_h_min -14
_diffrn_reflns_limit_k_max 16
_diffrn_reflns_limit_k_min -15
_diffrn_reflns_limit_l_max 17
_diffrn_reflns_limit_l_min -16
_diffrn_reflns_number 15002
_diffrn_reflns_point_group_measured_fraction_full 0.998
_diffrn_reflns_point_group_measured_fraction_max 0.998
_diffrn_reflns_theta_full 25.000
_diffrn_reflns_theta_max 25.000
_diffrn_reflns_theta_min 1.725
_diffrn_source 'fine-focus sealed X-ray tube'
_diffrn_source_type 'Enhance (Mo) X-ray Source'
_exptl_absorpt_coefficient_mu 3.396
_exptl_absorpt_correction_T_max 1.00000
_exptl_absorpt_correction_T_min 0.76596
_exptl_absorpt_correction_type multi-scan
_exptl_absorpt_process_details
;
CrysAlisPro 1.171.39.46 (Rigaku Oxford Diffraction, 2018)
Empirical absorption correction using spherical harmonics,
 implemented in SCALE3 ABSPACK scaling algorithm.
;
_exptl_crystal_colour brown
_exptl_crystal_density_diffrn 1.670
_exptl_crystal_description block
_exptl_crystal_F_000 978
_exptl_crystal_size_max 0.14
_exptl_crystal_size_mid 0.09
_exptl_crystal_size_min 0.07
_refine_diff_density_max 1.484
_refine_diff_density_min -1.280
_refine_diff_density_rms 0.156
_refine_ls_extinction_coef .
_refine_ls_extinction_method none
_refine_ls_goodness_of_fit_ref 1.040
_refine_ls_hydrogen_treatment constr
_refine_ls_matrix_type full
_refine_ls_number_parameters 532
_refine_ls_number_reflns 6844
_refine_ls_number_restraints 0
_refine_ls_restrained_S_all 1.040
_refine_ls_R_factor_all 0.0381
_refine_ls_R_factor_gt 0.0326
_refine_ls_shift/su_max 0.002
_refine_ls_shift/su_mean 0.000
_refine_ls_structure_factor_coef Fsqd
_refine_ls_weighting_details 'w=1/[\s^2^(Fo^2^)+(0.0367P)^2^+2.1352P] where P=(Fo^2^+2Fc^2^)/3'
_refine_ls_weighting_scheme calc
_refine_ls_wR_factor_gt 0.0717
_refine_ls_wR_factor_ref 0.0744
_reflns_Friedel_coverage 0.000
_reflns_Friedel_fraction_full .
_reflns_Friedel_fraction_max .
_reflns_number_gt 6370
_reflns_number_total 6844
_reflns_threshold_expression 'I > 2\s(I)'
_cod_data_source_file 1.cif
_cod_data_source_block 3
_cod_database_code 1565714
_shelx_space_group_comment
;
The symmetry employed for this shelxl refinement is uniquely defined
by the following loop, which should always be used as a source of
symmetry information in preference to the above space-group names.
They are only intended as comments.
;
_reflns_odcompleteness_completeness 88.34
_reflns_odcompleteness_iscentric 1
_reflns_odcompleteness_theta 31.04
_olex2_refinement_description
;
1. Fixed Uiso
 At 1.2 times of:
  All C(H) groups, All N(H) groups
2.a Aromatic/amide H refined with riding coordinates:
 C00B(H00B), C00E(H00E), N00G(H00G), C00H(H00H), C00I(H00I), C00J(H00J),
 C00K(H00K), C00L(H00L), C00N(H00N), C00O(H00O), C00Q(H00Q), C00R(H00R),
 C00S(H00S), C00T(H00T), C00U(H00U), C00W(H00W), C00X(H00X), C00Y(H00Y),
 C00Z(H00Z), C010(H010), C012(H012), C013(H013), C014(H014), C015(H015),
 C016(H016), C017(H017), C018(H018), C01A(H01A), C01B(H01B), C01C(H01C),
 C01D(H01D), C01F(H01F), C01H(H01H), C01J(H01J), C01K(H01K), C1(H1), C2(H2),
 C3(H3)
;
_oxdiff_exptl_absorpt_empirical_details
;
Empirical correction (ABSPACK) includes:
- Absorption correction using spherical harmonics
- Frame scaling
- Detector area scaling
;
_oxdiff_exptl_absorpt_empirical_full_max 1.312
_oxdiff_exptl_absorpt_empirical_full_min 0.827

loop_
_space_group_symop_operation_xyz
'x, y, z'
'-x, -y, -z'

loop_
_atom_site_label
_atom_site_type_symbol
_atom_site_fract_x
_atom_site_fract_y
_atom_site_fract_z
_atom_site_U_iso_or_equiv
_atom_site_adp_type
_atom_site_occupancy
_atom_site_site_symmetry_order
_atom_site_calc_flag
_atom_site_refinement_flags_posn
_atom_site_refinement_flags_adp
_atom_site_refinement_flags_occupancy
_atom_site_disorder_assembly
_atom_site_disorder_group
Os00 Os 0.83655(2) 0.73255(2) 0.70982(2) 0.02510(7) Uani 1 1 d . . . . .
Cl00 Cl 0.83139(11) 0.27380(9) 0.85281(8) 0.0363(2) Uani 1 1 d . . . . .
N003 N 0.8224(3) 0.6580(3) 0.6160(2) 0.0262(7) Uani 1 1 d . . . . .
N004 N 0.9588(3) 0.7799(3) 0.5874(2) 0.0254(7) Uani 1 1 d . . . . .
N005 N 0.9758(3) 0.6026(3) 0.7845(2) 0.0282(8) Uani 1 1 d . . . . .
N006 N 0.8709(3) 0.8005(3) 0.8017(3) 0.0295(8) Uani 1 1 d . . . . .
N007 N 0.6862(3) 0.7012(3) 0.8126(2) 0.0297(8) Uani 1 1 d . . . . .
N008 N 0.7867(4) 1.0526(3) 0.3358(3) 0.0409(10) Uani 1 1 d . . . . .
O009 O 0.7665(4) 0.3570(3) 0.9008(3) 0.0691(12) Uani 1 1 d . . . . .
O00A O 0.9372(4) 0.2988(4) 0.7924(3) 0.0663(11) Uani 1 1 d . . . . .
C00B C 0.7489(4) 0.5416(4) 0.5716(4) 0.0369(11) Uani 1 1 d . . . . .
H00B H 0.6998 0.4959 0.5893 0.044 Uiso 1 1 calc R . . . .
N00C N 0.6598(3) 0.8574(3) 0.6821(3) 0.0299(8) Uani 1 1 d . . . . .
O00D O 0.7578(4) 0.2721(4) 0.7877(3) 0.0666(11) Uani 1 1 d . . . . .
C00E C 0.8942(4) 0.6243(4) 0.4560(3) 0.0323(10) Uani 1 1 d . . . . .
H00E H 0.9434 0.6363 0.3943 0.039 Uiso 1 1 calc R . . . .
C00F C 0.8950(4) 0.6726(3) 0.5252(3) 0.0259(9) Uani 1 1 d . . . . .
N00G N 0.6867(4) 0.9435(3) 0.4735(3) 0.0357(9) Uani 1 1 d . . . . .
H00G H 0.6859 0.8751 0.5058 0.043 Uiso 1 1 calc R . . . .
C00H C 1.1123(4) 0.8673(4) 0.4971(4) 0.0387(11) Uani 1 1 d . . . . .
H00H H 1.1587 0.9106 0.4946 0.046 Uiso 1 1 calc R . . . .
C00I C 0.8201(4) 0.5583(4) 0.4794(4) 0.0359(10) Uani 1 1 d . . . . .
H00I H 0.8182 0.5257 0.4336 0.043 Uiso 1 1 calc R . . . .
C00J C 0.5350(5) 0.6428(4) 0.9411(3) 0.0387(11) Uani 1 1 d . . . . .
H00J H 0.5137 0.5888 0.9999 0.046 Uiso 1 1 calc R . . . .
C00K C 0.9787(5) 0.7647(5) 0.9399(3) 0.0443(12) Uani 1 1 d . . . . .
H00K H 1.0347 0.7147 0.9866 0.053 Uiso 1 1 calc R . . . .
C00L C 0.5252(4) 1.2079(4) 0.5335(4) 0.0455(12) Uani 1 1 d . . . . .
H00L H 0.4967 1.2857 0.5001 0.055 Uiso 1 1 calc R . . . .
C00M C 0.9729(4) 0.7414(3) 0.5092(3) 0.0266(9) Uani 1 1 d . . . . .
C00N C 0.4470(5) 0.7461(4) 0.8971(3) 0.0400(11) Uani 1 1 d . . . . .
H00N H 0.3664 0.7608 0.9267 0.048 Uiso 1 1 calc R . . . .
C00O C 1.0546(4) 0.7652(4) 0.4239(3) 0.0351(10) Uani 1 1 d . . . . .
H00O H 1.0609 0.7394 0.3709 0.042 Uiso 1 1 calc R . . . .
C00P C 0.6121(4) 0.9753(3) 0.6329(3) 0.0289(9) Uani 1 1 d . . . . .
C00Q C 1.1275(4) 0.8279(4) 0.4178(3) 0.0366(10) Uani 1 1 d . . . . .
H00Q H 1.1848 0.8430 0.3619 0.044 Uiso 1 1 calc R . . . .
C00R C 0.7504(4) 0.5923(4) 0.6374(3) 0.0329(10) Uani 1 1 d . . . . .
H00R H 0.7005 0.5813 0.6988 0.039 Uiso 1 1 calc R . . . .
C00S C 0.5506(4) 1.0505(4) 0.6874(4) 0.0393(11) Uani 1 1 d . . . . .
H00S H 0.5376 1.0221 0.7581 0.047 Uiso 1 1 calc R . . . .
C00T C 0.4791(4) 0.8260(4) 0.8103(3) 0.0354(10) Uani 1 1 d . . . . .
H00T H 0.4211 0.8947 0.7808 0.042 Uiso 1 1 calc R . . . .
C00U C 1.1242(5) 0.4178(4) 0.8211(4) 0.0450(12) Uani 1 1 d . . . . .
H00U H 1.1579 0.3493 0.8088 0.054 Uiso 1 1 calc R . . . .
O00V O 0.8667(5) 0.1657(3) 0.9281(3) 0.0735(13) Uani 1 1 d . . . . .
C00W C 0.7600(4) 0.8914(4) 0.3213(3) 0.0337(10) Uani 1 1 d . . . . .
H00W H 0.7288 0.8311 0.3505 0.040 Uiso 1 1 calc R . . . .
C00X C 0.9177(5) 0.8732(5) 0.9411(4) 0.0488(14) Uani 1 1 d . . . . .
H00X H 0.9302 0.8966 0.9898 0.059 Uiso 1 1 calc R . . . .
C00Y C 0.6532(5) 0.6228(4) 0.8958(3) 0.0336(10) Uani 1 1 d . . . . .
H00Y H 0.7117 0.5536 0.9231 0.040 Uiso 1 1 calc R . . . .
C00Z C 0.8152(5) 0.9085(4) 0.8023(4) 0.0396(11) Uani 1 1 d . . . . .
H00Z H 0.7597 0.9584 0.7552 0.048 Uiso 1 1 calc R . . . .
C010 C 0.5091(5) 1.1655(4) 0.6379(4) 0.0454(12) Uani 1 1 d . . . . .
H010 H 0.4702 1.2144 0.6752 0.054 Uiso 1 1 calc R . . . .
C011 C 0.9563(4) 0.7301(4) 0.8684(3) 0.0326(10) Uani 1 1 d . . . . .
C012 C 1.1701(5) 0.4363(5) 0.8917(4) 0.0515(14) Uani 1 1 d . . . . .
H012 H 1.2361 0.3814 0.9261 0.062 Uiso 1 1 calc R . . . .
C013 C 1.1153(5) 0.5373(4) 0.9091(4) 0.0432(12) Uani 1 1 d . . . . .
H013 H 1.1432 0.5509 0.9569 0.052 Uiso 1 1 calc R . . . .
C014 C 0.5831(4) 1.1360(4) 0.4782(4) 0.0383(11) Uani 1 1 d . . . . .
H014 H 0.5915 1.1655 0.4074 0.046 Uiso 1 1 calc R . . . .
C015 C 0.8376(5) 0.9469(5) 0.8695(4) 0.0477(13) Uani 1 1 d . . . . .
H015 H 0.7993 1.0218 0.8667 0.057 Uiso 1 1 calc R . . . .
C016 C 1.0288(4) 0.8425(4) 0.5794(3) 0.0327(10) Uani 1 1 d . . . . .
H016 H 1.0198 0.8698 0.6320 0.039 Uiso 1 1 calc R . . . .
C017 C 1.4866(5) 0.4800(5) 0.7664(4) 0.0518(14) Uani 1 1 d . . . . .
H017 H 1.5432 0.4461 0.8139 0.062 Uiso 1 1 calc R . . . .
C018 C 1.3199(5) 0.5809(4) 0.6254(4) 0.0471(13) Uani 1 1 d . . . . .
H018 H 1.2632 0.6146 0.5780 0.057 Uiso 1 1 calc R . . . .
C019 C 0.6296(4) 1.0195(4) 0.5265(3) 0.0309(9) Uani 1 1 d . . . . .
C01A C 1.3181(5) 0.6343(4) 0.6903(4) 0.0466(12) Uani 1 1 d . . . . .
H01A H 1.2604 0.7047 0.6867 0.056 Uiso 1 1 calc R . . . .
C01B C 0.8199(5) 0.9102(4) 0.2274(4) 0.0469(12) Uani 1 1 d . . . . .
H01B H 0.8344 0.8608 0.1922 0.056 Uiso 1 1 calc R . . . .
C01C C 1.0292(4) 0.5014(4) 0.7701(3) 0.0376(11) Uani 1 1 d . . . . .
H01C H 0.9999 0.4879 0.7231 0.045 Uiso 1 1 calc R . . . .
C01D C 0.8412(5) 1.0710(5) 0.2426(4) 0.0517(14) Uani 1 1 d . . . . .
H01D H 0.8694 1.1331 0.2139 0.062 Uiso 1 1 calc R . . . .
C01E C 1.0181(4) 0.6202(4) 0.8558(3) 0.0334(10) Uani 1 1 d . . . . .
C01F C 1.4892(5) 0.4255(5) 0.7028(4) 0.0492(13) Uani 1 1 d . . . . .
H01F H 1.5463 0.3545 0.7080 0.059 Uiso 1 1 calc R . . . .
C01G C 0.6016(4) 0.8009(3) 0.7676(3) 0.0308(10) Uani 1 1 d . . . . .
C01H C 1.4073(5) 0.4758(5) 0.6313(4) 0.0517(14) Uani 1 1 d . . . . .
H01H H 1.4101 0.4397 0.5869 0.062 Uiso 1 1 calc R . . . .
C01I C 0.7447(4) 0.9643(4) 0.3754(3) 0.0333(10) Uani 1 1 d . . . . .
C01J C 1.4025(5) 0.5831(5) 0.7612(4) 0.0519(14) Uani 1 1 d . . . . .
H01J H 1.4016 0.6192 0.8051 0.062 Uiso 1 1 calc R . . . .
C01K C 0.8600(5) 1.0043(5) 0.1833(4) 0.0501(13) Uani 1 1 d . . . . .
H01K H 0.8978 1.0220 0.1169 0.060 Uiso 1 1 calc R . . . .
C1 C 0.4089(7) 0.9775(8) 0.9758(6) 0.079(2) Uani 1 1 d . . . . .
H1 H 0.3475 0.9621 0.9591 0.095 Uiso 1 1 calc R . . . .
C2 C 0.5835(8) 0.9149(7) 1.0633(6) 0.085(2) Uani 1 1 d . . . . .
H2 H 0.6402 0.8568 1.1060 0.102 Uiso 1 1 calc R . . . .
C3 C 0.4917(8) 0.8930(7) 1.0391(6) 0.082(2) Uani 1 1 d . . . . .
H3 H 0.4861 0.8201 1.0661 0.098 Uiso 1 1 calc R . . . .

loop_
_atom_site_aniso_label
_atom_site_aniso_U_11
_atom_site_aniso_U_22
_atom_site_aniso_U_33
_atom_site_aniso_U_23
_atom_site_aniso_U_13
_atom_site_aniso_U_12
Os00 0.03131(11) 0.02264(10) 0.02222(10) -0.00738(7) -0.00629(7) -0.00753(7)
Cl00 0.0376(6) 0.0357(6) 0.0333(6) -0.0124(5) -0.0066(5) -0.0064(5)
N003 0.030(2) 0.0215(17) 0.0277(18) -0.0074(14) -0.0105(15) -0.0057(15)
N004 0.0306(19) 0.0216(17) 0.0244(17) -0.0070(14) -0.0058(14) -0.0077(15)
N005 0.033(2) 0.0270(19) 0.0218(17) -0.0018(14) -0.0038(15) -0.0124(16)
N006 0.035(2) 0.034(2) 0.0262(18) -0.0128(15) 0.0021(15) -0.0178(17)
N007 0.043(2) 0.0276(19) 0.0220(17) -0.0075(15) -0.0028(16) -0.0161(17)
N008 0.053(3) 0.042(2) 0.033(2) -0.0082(17) -0.0011(19) -0.027(2)
O009 0.077(3) 0.060(3) 0.073(3) -0.044(2) 0.011(2) -0.012(2)
O00A 0.060(3) 0.075(3) 0.076(3) -0.037(2) 0.011(2) -0.034(2)
C00B 0.039(3) 0.038(3) 0.043(3) -0.017(2) -0.009(2) -0.016(2)
N00C 0.033(2) 0.0247(18) 0.0281(18) -0.0079(15) -0.0019(15) -0.0068(16)
O00D 0.053(2) 0.086(3) 0.069(3) -0.035(2) -0.023(2) -0.012(2)
C00E 0.036(3) 0.032(2) 0.028(2) -0.0103(18) -0.0083(19) -0.007(2)
C00F 0.028(2) 0.0175(19) 0.028(2) -0.0079(16) -0.0086(17) 0.0010(17)
N00G 0.044(2) 0.0233(19) 0.0285(19) 0.0002(15) -0.0034(17) -0.0086(17)
C00H 0.037(3) 0.032(2) 0.047(3) -0.011(2) -0.005(2) -0.014(2)
C00I 0.038(3) 0.036(2) 0.041(3) -0.021(2) -0.013(2) -0.005(2)
C00J 0.059(3) 0.037(3) 0.025(2) -0.0066(19) 0.001(2) -0.027(2)
C00K 0.046(3) 0.072(4) 0.029(2) -0.018(2) 0.001(2) -0.035(3)
C00L 0.038(3) 0.024(2) 0.057(3) -0.002(2) 0.004(2) -0.008(2)
C00M 0.030(2) 0.022(2) 0.024(2) -0.0058(16) -0.0079(17) -0.0029(18)
C00N 0.048(3) 0.043(3) 0.032(2) -0.015(2) 0.005(2) -0.022(2)
C00O 0.038(3) 0.033(2) 0.031(2) -0.0102(19) -0.005(2) -0.007(2)
C00P 0.025(2) 0.025(2) 0.033(2) -0.0066(18) -0.0035(18) -0.0077(18)
C00Q 0.038(3) 0.033(2) 0.033(2) -0.0061(19) 0.001(2) -0.014(2)
C00R 0.032(2) 0.034(2) 0.034(2) -0.0130(19) -0.0044(19) -0.011(2)
C00S 0.041(3) 0.033(3) 0.041(3) -0.013(2) 0.005(2) -0.013(2)
C00T 0.035(3) 0.031(2) 0.038(2) -0.011(2) 0.002(2) -0.012(2)
C00U 0.043(3) 0.033(3) 0.046(3) -0.004(2) -0.011(2) -0.004(2)
O00V 0.114(4) 0.043(2) 0.055(2) 0.0009(18) -0.037(2) -0.018(2)
C00W 0.036(3) 0.028(2) 0.035(2) -0.0048(19) -0.008(2) -0.011(2)
C00X 0.052(3) 0.078(4) 0.043(3) -0.039(3) 0.010(2) -0.039(3)
C00Y 0.052(3) 0.025(2) 0.024(2) -0.0018(17) -0.013(2) -0.014(2)
C00Z 0.044(3) 0.041(3) 0.043(3) -0.023(2) -0.001(2) -0.016(2)
C010 0.040(3) 0.030(3) 0.061(3) -0.021(2) 0.009(2) -0.009(2)
C011 0.036(3) 0.046(3) 0.021(2) -0.0078(19) -0.0034(18) -0.021(2)
C012 0.042(3) 0.049(3) 0.050(3) 0.006(2) -0.019(2) -0.014(3)
C013 0.040(3) 0.055(3) 0.033(3) -0.004(2) -0.013(2) -0.020(3)
C014 0.033(3) 0.029(2) 0.042(3) -0.003(2) -0.002(2) -0.008(2)
C015 0.049(3) 0.058(3) 0.053(3) -0.036(3) 0.011(3) -0.027(3)
C016 0.039(3) 0.027(2) 0.033(2) -0.0105(18) -0.007(2) -0.010(2)
C017 0.046(3) 0.071(4) 0.040(3) -0.013(3) -0.008(2) -0.023(3)
C018 0.057(3) 0.042(3) 0.050(3) -0.008(2) -0.021(3) -0.022(3)
C019 0.027(2) 0.030(2) 0.032(2) -0.0055(18) -0.0007(18) -0.0117(19)
C01A 0.048(3) 0.040(3) 0.055(3) -0.018(2) -0.001(2) -0.017(3)
C01B 0.053(3) 0.044(3) 0.045(3) -0.020(2) -0.011(2) -0.009(3)
C01C 0.045(3) 0.030(2) 0.035(2) -0.0063(19) -0.012(2) -0.008(2)
C01D 0.059(4) 0.050(3) 0.053(3) -0.018(3) 0.020(3) -0.038(3)
C01E 0.034(3) 0.042(3) 0.022(2) -0.0020(19) -0.0048(18) -0.019(2)
C01F 0.044(3) 0.045(3) 0.058(3) -0.016(3) -0.010(3) -0.012(3)
C01G 0.045(3) 0.025(2) 0.023(2) -0.0062(17) -0.0059(19) -0.012(2)
C01H 0.063(4) 0.046(3) 0.059(3) -0.022(3) -0.017(3) -0.019(3)
C01I 0.037(3) 0.031(2) 0.026(2) -0.0031(18) -0.0096(19) -0.008(2)
C01J 0.059(4) 0.066(4) 0.044(3) -0.027(3) -0.007(3) -0.025(3)
C01K 0.057(3) 0.058(3) 0.041(3) -0.023(2) 0.013(2) -0.027(3)
C1 0.069(5) 0.113(6) 0.084(5) -0.069(5) 0.014(4) -0.036(5)
C2 0.094(6) 0.102(6) 0.071(5) -0.055(4) 0.005(4) -0.023(5)
C3 0.099(6) 0.095(6) 0.073(5) -0.052(4) 0.007(4) -0.038(5)

loop_
_atom_type_symbol
_atom_type_description
_atom_type_scat_dispersion_real
_atom_type_scat_dispersion_imag
_atom_type_scat_source
C C 0.0033 0.0016 'International Tables Vol C Tables 4.2.6.8 and 6.1.1.4'
H H 0.0000 0.0000 'International Tables Vol C Tables 4.2.6.8 and 6.1.1.4'
Cl Cl 0.1484 0.1585 'International Tables Vol C Tables 4.2.6.8 and 6.1.1.4'
N N 0.0061 0.0033 'International Tables Vol C Tables 4.2.6.8 and 6.1.1.4'
O O 0.0106 0.0060 'International Tables Vol C Tables 4.2.6.8 and 6.1.1.4'
Os Os -1.2165 7.6030 'International Tables Vol C Tables 4.2.6.8 and 6.1.1.4'

loop_
_geom_angle_atom_site_label_1
_geom_angle_atom_site_label_2
_geom_angle_atom_site_label_3
_geom_angle
_geom_angle_site_symmetry_1
_geom_angle_site_symmetry_3
N003 Os00 N004 78.38(13) . .
N003 Os00 N006 173.81(13) . .
N003 Os00 N007 95.35(13) . .
N003 Os00 N00C 92.28(13) . .
N004 Os00 N006 97.44(13) . .
N004 Os00 N007 168.30(13) . .
N004 Os00 N00C 108.05(13) . .
N005 Os00 N003 97.33(13) . .
N005 Os00 N004 90.28(13) . .
N005 Os00 N006 78.00(14) . .
N005 Os00 N007 100.39(13) . .
N005 Os00 N00C 160.73(13) . .
N006 Os00 N007 89.54(13) . .
N006 Os00 N00C 93.37(14) . .
N007 Os00 N00C 61.96(13) . .
O009 Cl00 O00D 111.5(3) . .
O00A Cl00 O009 109.4(2) . .
O00A Cl00 O00D 108.1(3) . .
O00V Cl00 O009 109.4(3) . .
O00V Cl00 O00A 109.5(3) . .
O00V Cl00 O00D 108.9(3) . .
C00F N003 Os00 116.7(3) . .
C00R N003 Os00 125.6(3) . .
C00R N003 C00F 117.6(3) . .
C00M N004 Os00 116.6(3) . .
C016 N004 Os00 125.7(3) . .
C016 N004 C00M 117.7(4) . .
C01C N005 Os00 125.9(3) . .
C01C N005 C01E 117.6(4) . .
C01E N005 Os00 116.6(3) . .
C00Z N006 Os00 125.6(3) . .
C00Z N006 C011 117.7(4) . .
C011 N006 Os00 116.7(3) . .
C00Y N007 Os00 142.7(3) . .
C00Y N007 C01G 120.7(4) . .
C01G N007 Os00 96.6(3) . .
C01D N008 C01I 117.0(4) . .
C00I C00B H00B 120.0 . .
C00R C00B H00B 120.0 . .
C00R C00B C00I 120.0(4) . .
C00P N00C Os00 137.4(3) . .
C01G N00C Os00 94.3(3) . .
C01G N00C C00P 122.3(4) . .
C00F C00E H00E 120.2 . .
C00I C00E H00E 120.2 . .
C00I C00E C00F 119.6(4) . .
N003 C00F C00E 121.7(4) . .
N003 C00F C00M 114.4(3) . .
C00E C00F C00M 124.0(4) . .
C019 N00G H00G 116.0 . .
C01I N00G H00G 116.0 . .
C01I N00G C019 127.9(4) . .
C00Q C00H H00H 120.0 . .
C016 C00H H00H 120.0 . .
C016 C00H C00Q 119.9(4) . .
C00B C00I C00E 118.9(4) . .
C00B C00I H00I 120.6 . .
C00E C00I H00I 120.6 . .
C00N C00J H00J 120.7 . .
C00Y C00J H00J 120.7 . .
C00Y C00J C00N 118.7(4) . .
C00X C00K H00K 120.2 . .
C00X C00K C011 119.7(5) . .
C011 C00K H00K 120.2 . .
C010 C00L H00L 119.9 . .
C010 C00L C014 120.2(4) . .
C014 C00L H00L 119.9 . .
N004 C00M C00F 113.9(3) . .
N004 C00M C00O 122.0(4) . .
C00O C00M C00F 124.1(4) . .
C00J C00N H00N 119.8 . .
C00T C00N C00J 120.5(5) . .
C00T C00N H00N 119.8 . .
C00M C00O H00O 120.2 . .
C00M C00O C00Q 119.7(4) . .
C00Q C00O H00O 120.2 . .
C00S C00P N00C 122.1(4) . .
C019 C00P N00C 119.2(4) . .
C019 C00P C00S 118.6(4) . .
C00H C00Q C00O 118.1(4) . .
C00H C00Q H00Q 121.0 . .
C00O C00Q H00Q 121.0 . .
N003 C00R C00B 122.3(4) . .
N003 C00R H00R 118.9 . .
C00B C00R H00R 118.9 . .
C00P C00S H00S 119.5 . .
C010 C00S C00P 121.0(4) . .
C010 C00S H00S 119.5 . .
C00N C00T H00T 120.9 . .
C00N C00T C01G 118.2(4) . .
C01G C00T H00T 120.9 . .
C012 C00U H00U 120.3 . .
C01C C00U H00U 120.3 . .
C01C C00U C012 119.4(5) . .
C01B C00W H00W 120.4 . .
C01B C00W C01I 119.3(4) . .
C01I C00W H00W 120.4 . .
C00K C00X H00X 120.4 . .
C00K C00X C015 119.3(4) . .
C015 C00X H00X 120.4 . .
N007 C00Y C00J 121.4(4) . .
N007 C00Y H00Y 119.3 . .
C00J C00Y H00Y 119.3 . .
N006 C00Z H00Z 118.6 . .
N006 C00Z C015 122.7(5) . .
C015 C00Z H00Z 118.6 . .
C00L C010 C00S 119.9(5) . .
C00L C010 H010 120.0 . .
C00S C010 H010 120.0 . .
N006 C011 C00K 121.2(4) . .
N006 C011 C01E 113.6(3) . .
C00K C011 C01E 125.2(4) . .
C00U C012 H012 121.0 . .
C013 C012 C00U 118.1(5) . .
C013 C012 H012 121.0 . .
C012 C013 H013 119.6 . .
C012 C013 C01E 120.7(5) . .
C01E C013 H013 119.6 . .
C00L C014 H014 119.5 . .
C00L C014 C019 121.0(4) . .
C019 C014 H014 119.5 . .
C00X C015 H015 120.4 . .
C00Z C015 C00X 119.3(5) . .
C00Z C015 H015 120.4 . .
N004 C016 C00H 122.7(4) . .
N004 C016 H016 118.6 . .
C00H C016 H016 118.6 . .
C01F C017 H017 119.5 . .
C01J C017 H017 119.5 . .
C01J C017 C01F 121.0(5) . .
C01A C018 H018 120.3 . .
C01A C018 C01H 119.4(5) . .
C01H C018 H018 120.3 . .
N00G C019 C00P 117.8(4) . .
N00G C019 C014 122.9(4) . .
C014 C019 C00P 119.1(4) . .
C018 C01A H01A 120.0 . .
C018 C01A C01J 119.9(5) . .
C01J C01A H01A 120.0 . .
C00W C01B H01B 120.4 . .
C00W C01B C01K 119.2(5) . .
C01K C01B H01B 120.4 . .
N005 C01C C00U 123.4(4) . .
N005 C01C H01C 118.3 . .
C00U C01C H01C 118.3 . .
N008 C01D H01D 117.6 . .
N008 C01D C01K 124.8(4) . .
C01K C01D H01D 117.6 . .
N005 C01E C011 114.9(4) . .
N005 C01E C013 120.8(4) . .
C013 C01E C011 124.2(4) . .
C017 C01F H01F 120.1 . .
C017 C01F C01H 119.9(5) . .
C01H C01F H01F 120.1 . .
N007 C01G C00T 120.4(4) . .
N00C C01G N007 107.0(4) . .
N00C C01G C00T 132.5(4) . .
C018 C01H H01H 120.0 . .
C01F C01H C018 120.0(5) . .
C01F C01H H01H 120.0 . .
N008 C01I N00G 118.0(4) . .
N008 C01I C00W 122.3(4) . .
N00G C01I C00W 119.8(4) . .
C017 C01J C01A 119.8(5) . .
C017 C01J H01J 120.1 . .
C01A C01J H01J 120.1 . .
C01B C01K C01D 117.3(5) . .
C01B C01K H01K 121.3 . .
C01D C01K H01K 121.3 . .
C2 C1 H1 120.1 2_677 .
C3 C1 H1 120.1 . .
C3 C1 C2 119.8(7) . 2_677
C1 C2 H2 120.1 2_677 .
C1 C2 C3 119.8(8) 2_677 .
C3 C2 H2 120.1 . .
C1 C3 C2 120.4(8) . .
C1 C3 H3 119.8 . .
C2 C3 H3 119.8 . .

loop_
_geom_bond_atom_site_label_1
_geom_bond_atom_site_label_2
_geom_bond_distance
_geom_bond_site_symmetry_2
Os00 N003 2.036(3) .
Os00 N004 2.052(3) .
Os00 N005 2.036(3) .
Os00 N006 2.054(3) .
Os00 N007 2.091(4) .
Os00 N00C 2.146(4) .
Cl00 O009 1.425(4) .
Cl00 O00A 1.420(4) .
Cl00 O00D 1.432(4) .
Cl00 O00V 1.414(4) .
N003 C00F 1.367(5) .
N003 C00R 1.360(5) .
N004 C00M 1.362(5) .
N004 C016 1.352(5) .
N005 C01C 1.349(6) .
N005 C01E 1.368(5) .
N006 C00Z 1.360(6) .
N006 C011 1.366(6) .
N007 C00Y 1.343(5) .
N007 C01G 1.360(6) .
N008 C01D 1.311(6) .
N008 C01I 1.335(6) .
C00B H00B 0.9300 .
C00B C00I 1.376(7) .
C00B C00R 1.371(6) .
N00C C00P 1.412(5) .
N00C C01G 1.353(5) .
C00E H00E 0.9300 .
C00E C00F 1.386(6) .
C00E C00I 1.379(6) .
C00F C00M 1.467(6) .
N00G H00G 0.8600 .
N00G C019 1.390(6) .
N00G C01I 1.381(5) .
C00H H00H 0.9300 .
C00H C00Q 1.383(6) .
C00H C016 1.369(6) .
C00I H00I 0.9300 .
C00J H00J 0.9300 .
C00J C00N 1.402(7) .
C00J C00Y 1.371(7) .
C00K H00K 0.9300 .
C00K C00X 1.375(8) .
C00K C011 1.392(6) .
C00L H00L 0.9300 .
C00L C010 1.372(7) .
C00L C014 1.373(7) .
C00M C00O 1.380(6) .
C00N H00N 0.9300 .
C00N C00T 1.378(6) .
C00O H00O 0.9300 .
C00O C00Q 1.390(6) .
C00P C00S 1.401(6) .
C00P C019 1.400(6) .
C00Q H00Q 0.9300 .
C00R H00R 0.9300 .
C00S H00S 0.9300 .
C00S C010 1.376(6) .
C00T H00T 0.9300 .
C00T C01G 1.404(6) .
C00U H00U 0.9300 .
C00U C012 1.393(7) .
C00U C01C 1.366(7) .
C00W H00W 0.9300 .
C00W C01B 1.340(7) .
C00W C01I 1.415(6) .
C00X H00X 0.9300 .
C00X C015 1.378(8) .
C00Y H00Y 0.9300 .
C00Z H00Z 0.9300 .
C00Z C015 1.372(6) .
C010 H010 0.9300 .
C011 C01E 1.450(6) .
C012 H012 0.9300 .
C012 C013 1.368(7) .
C013 H013 0.9300 .
C013 C01E 1.393(6) .
C014 H014 0.9300 .
C014 C019 1.393(6) .
C015 H015 0.9300 .
C016 H016 0.9300 .
C017 H017 0.9300 .
C017 C01F 1.366(7) .
C017 C01J 1.360(8) .
C018 H018 0.9300 .
C018 C01A 1.375(7) .
C018 C01H 1.392(7) .
C01A H01A 0.9300 .
C01A C01J 1.387(7) .
C01B H01B 0.9300 .
C01B C01K 1.391(7) .
C01C H01C 0.9300 .
C01D H01D 0.9300 .
C01D C01K 1.392(7) .
C01F H01F 0.9300 .
C01F C01H 1.373(7) .
C01H H01H 0.9300 .
C01J H01J 0.9300 .
C01K H01K 0.9300 .
C1 H1 0.9300 .
C1 C2 1.372(10) 2_677
C1 C3 1.364(11) .
C2 C1 1.372(10) 2_677
C2 H2 0.9300 .
C2 C3 1.376(10) .
C3 H3 0.9300 .
